data_4033959
loop_
_publ_author_name
'Aksenov, Alexander V.'
'Aksenov, Dmitrii A.'
'Aksenov, Nicolai A.'
'Aleksandrova, Elena V.'
'Rubin, Michael'

_publ_section_title
;
 Preparation of Stereodefined 2-(3-Oxoindolin-2-yl)-2-Arylacetonitriles
 via One-Pot Reaction of Indoles with Nitroalkenes.
;
_journal_issue 19
_journal_name_full 'The Journal of organic chemistry'
_journal_page_first 12420
_journal_page_last 12429
_journal_paper_doi 10.1021/acs.joc.9b01874
_journal_volume 84
_journal_year 2019
_chemical_formula_moiety 'C22 H16 N2 O'
_chemical_formula_sum 'C22 H16 N2 O'
_chemical_formula_weight 324.37
_chemical_name_systematic 2-(3-oxo-2-phenylindolin-2-yl)-2-phenylacetonitrile
_space_group_crystal_system monoclinic
_space_group_IT_number 14
_space_group_name_Hall '-P 2ybc'
_space_group_name_H-M_alt 'P 1 21/c 1'
_atom_sites_solution_hydrogens mixed
_atom_sites_solution_primary dual
_audit_creation_date 2018-04-03
_audit_creation_method
;
Olex2 1.2
(compiled 2017.08.10 svn.r3458 for OlexSys, GUI svn.r5381)
;
_cell_angle_alpha 90
_cell_angle_beta 101.841(3)
_cell_angle_gamma 90
_cell_formula_units_Z 4
_cell_length_a 8.8092(3)
_cell_length_b 11.4234(4)
_cell_length_c 17.0959(5)
_cell_measurement_reflns_used 6203
_cell_measurement_temperature 150.00(10)
_cell_measurement_theta_max 76.0720
_cell_measurement_theta_min 4.5990
_cell_volume 1683.77(10)
_computing_cell_refinement 'CrysAlisPro 1.171.38.41 (Rigaku OD, 2015)'
_computing_data_collection 'CrysAlisPro 1.171.38.41 (Rigaku OD, 2015)'
_computing_data_reduction 'CrysAlisPro 1.171.38.41 (Rigaku OD, 2015)'
_computing_molecular_graphics 'Olex2 (Dolomanov et al., 2009)'
_computing_publication_material 'Olex2 (Dolomanov et al., 2009)'
_computing_structure_refinement 'ShelXL (Sheldrick, 2015)'
_computing_structure_solution 'ShelXT (Sheldrick, 2015)'
_diffrn_ambient_environment N~2~
_diffrn_ambient_temperature 150.00(10)
_diffrn_detector 'CCD plate'
_diffrn_detector_area_resol_mean 5.2529
_diffrn_detector_type AtlasS2
_diffrn_measured_fraction_theta_full 0.999
_diffrn_measured_fraction_theta_max 0.985
_diffrn_measurement_details
;
List of Runs (angles in degrees, time in seconds):

  # Type    Start    End  Width  t~exp~   \w     \q     \k     \f   Frames
--------------------------------------------------------------------------
  1  \w    -91.00  -6.00   1.00    1.00    --  -41.35 125.00  60.00   85
  2  \w   -105.00 -17.00   1.00    1.00    --  -41.35 -38.00 -90.00   88
  3  \w     -8.00  26.00   1.00    1.00    --  -41.35  77.00-180.00   34
  4  \w     55.00  80.00   1.00    1.00    --   41.35-125.00  90.00   25
  5  \w     37.00 102.00   1.00    4.00    --  112.00-111.00  30.00   65
  6  \w     65.00 106.00   1.00    4.00    --  112.00 -95.00  60.00   41
  7  \w     88.00 113.00   1.00    4.00    --  112.00 -45.00  30.00   25
  8  \w     82.00 108.00   1.00    4.00    --  112.00 -95.00 -55.00   26
  9  \w     66.00 109.00   1.00    4.00    --  112.00 -95.00-120.00   43
 10  \w     97.00 165.00   1.00    4.00    --  112.00 -15.00-180.00   68
 11  \w     82.00 173.00   1.00    4.00    --  112.00  77.00-180.00   91
 12  \w    109.00 176.00   1.00    4.00    --  112.00  95.00  54.00   67
 13  \w    109.00 164.00   1.00    4.00    --  112.00 111.00 150.00   55
 14  \w     79.00 128.00   1.00    4.00    --  112.00  77.00  90.00   49
 15  \w     39.00  66.00   1.00    4.00    --  112.00 -45.00  30.00   27
 16  \w     41.00  80.00   1.00    4.00    --  112.00 -95.00 -90.00   39
 17  \w     30.00  55.00   1.00    4.00    --  112.00 -95.00-120.00   25
 18  \w     37.00  65.00   1.00    4.00    --  112.00 -15.00-180.00   28
 19  \w   -114.00 -14.00   1.00    1.00    --  -41.85 -57.00-180.00  100
 20  \w   -114.00 -14.00   1.00    1.00    --  -41.85 -57.00  60.00  100
;
_diffrn_measurement_device 'four-circle diffractometer'
_diffrn_measurement_device_type 'SuperNova, Dual, Cu at zero, AtlasS2'
_diffrn_measurement_method '\w scans'
_diffrn_orient_matrix_type 'CrysAlisPro convention (1999,Acta A55,543-557)'
_diffrn_orient_matrix_UB_11 0.0633796000
_diffrn_orient_matrix_UB_12 0.1258002000
_diffrn_orient_matrix_UB_13 0.0123942000
_diffrn_orient_matrix_UB_21 -0.0359510000
_diffrn_orient_matrix_UB_22 0.0015313000
_diffrn_orient_matrix_UB_23 0.0844436000
_diffrn_orient_matrix_UB_31 0.1631227000
_diffrn_orient_matrix_UB_32 -0.0485307000
_diffrn_orient_matrix_UB_33 0.0347105000
_diffrn_radiation_monochromator mirror
_diffrn_radiation_probe x-ray
_diffrn_radiation_type CuK\a
_diffrn_radiation_wavelength 1.54184
_diffrn_reflns_av_R_equivalents 0.0287
_diffrn_reflns_av_unetI/netI 0.0279
_diffrn_reflns_Laue_measured_fraction_full 0.999
_diffrn_reflns_Laue_measured_fraction_max 0.985
_diffrn_reflns_limit_h_max 11
_diffrn_reflns_limit_h_min -7
_diffrn_reflns_limit_k_max 14
_diffrn_reflns_limit_k_min -13
_diffrn_reflns_limit_l_max 20
_diffrn_reflns_limit_l_min -21
_diffrn_reflns_number 9845
_diffrn_reflns_point_group_measured_fraction_full 0.999
_diffrn_reflns_point_group_measured_fraction_max 0.985
_diffrn_reflns_theta_full 67.684
_diffrn_reflns_theta_max 76.168
_diffrn_reflns_theta_min 4.687
_diffrn_source 'micro-focus sealed X-ray tube'
_diffrn_source_type 'SuperNova (Cu) X-ray Source'
_exptl_absorpt_coefficient_mu 0.627
_exptl_absorpt_correction_T_max 0.883
_exptl_absorpt_correction_T_min 0.813
_exptl_absorpt_correction_type gaussian
_exptl_absorpt_process_details
;
CrysAlisPro 1.171.38.41 (Rigaku Oxford Diffraction, 2015)
Numerical absorption correction based on gaussian integration over
			a multifaceted crystal model
Empirical absorption correction using spherical harmonics,
 implemented in SCALE3 ABSPACK scaling algorithm.
;
_exptl_crystal_colour 'clear yellowish yellow'
_exptl_crystal_colour_lustre clear
_exptl_crystal_colour_modifier yellowish
_exptl_crystal_colour_primary yellow
_exptl_crystal_density_diffrn 1.280
_exptl_crystal_description prism
_exptl_crystal_F_000 680
_exptl_crystal_preparation 'Prepared by Michael addition of nitrostyrene to 2-phenylindole'
_exptl_crystal_recrystallization_method 'Crystallized by evaporation of EtOH'
_exptl_crystal_size_max 0.538
_exptl_crystal_size_mid 0.356
_exptl_crystal_size_min 0.3
_refine_diff_density_max 0.233
_refine_diff_density_min -0.247
_refine_diff_density_rms 0.056
_refine_ls_extinction_method none
_refine_ls_goodness_of_fit_ref 1.076
_refine_ls_hydrogen_treatment mixed
_refine_ls_matrix_type full
_refine_ls_number_parameters 230
_refine_ls_number_reflns 3468
_refine_ls_number_restraints 0
_refine_ls_restrained_S_all 1.076
_refine_ls_R_factor_all 0.0482
_refine_ls_R_factor_gt 0.0444
_refine_ls_shift/su_max 0.002
_refine_ls_shift/su_mean 0.000
_refine_ls_structure_factor_coef Fsqd
_refine_ls_weighting_details 'w=1/[\s^2^(Fo^2^)+(0.0675P)^2^+0.4516P] where P=(Fo^2^+2Fc^2^)/3'
_refine_ls_weighting_scheme calc
_refine_ls_wR_factor_gt 0.1215
_refine_ls_wR_factor_ref 0.1248
_reflns_Friedel_coverage 0.000
_reflns_number_gt 3191
_reflns_number_total 3468
_reflns_threshold_expression 'I > 2\s(I)'
_cod_data_source_file jo9b01874_si_003.cif
_cod_data_source_block anna_18092017_nu_nitrile_2_2
_cod_database_code 4033959
_shelx_shelxl_version_number 2018/1
_chemical_oxdiff_formula C22H16N2O
_shelx_space_group_comment
;
The symmetry employed for this shelxl refinement is uniquely defined
by the following loop, which should always be used as a source of
symmetry information in preference to the above space-group names.
They are only intended as comments.
;
_shelx_estimated_absorpt_t_max 0.834
_shelx_estimated_absorpt_t_min 0.729
_reflns_odcompleteness_completeness 99.84
_reflns_odcompleteness_iscentric 1
_reflns_odcompleteness_theta 66.97
_olex2_refinement_description
;
1. Fixed Uiso
 At 1.2 times of:
  All C(H) groups
2.a Ternary CH refined with riding coordinates:
 C2(H2A)
2.b Aromatic/amide H refined with riding coordinates:
 C16(H16), C6(H6), C22(H22), C9(H9), C15(H15), C12(H12), C18(H18), C8(H8),
 C7(H7), C21(H21), C14(H14), C20(H20), C13(H13), C19(H19)
;
_olex2_submission_special_instructions 'No special instructions were received'
_oxdiff_exptl_absorpt_empirical_details
;
Empirical correction (ABSPACK) includes:
- Absorption correction using spherical harmonics
- Frame scaling
;
_oxdiff_exptl_absorpt_empirical_full_max 1.871
_oxdiff_exptl_absorpt_empirical_full_min 0.629

loop_
_space_group_symop_operation_xyz
'x, y, z'
'-x, y+1/2, -z+1/2'
'-x, -y, -z'
'x, -y-1/2, z-1/2'

loop_
_atom_site_label
_atom_site_type_symbol
_atom_site_fract_x
_atom_site_fract_y
_atom_site_fract_z
_atom_site_U_iso_or_equiv
_atom_site_adp_type
_atom_site_occupancy
_atom_site_site_symmetry_order
_atom_site_calc_flag
_atom_site_refinement_flags_posn
O1 O 0.29365(11) 0.49218(8) 0.43271(6) 0.0325(2) Uani 1 1 d .
N2 N 0.35643(12) 0.26716(9) 0.30249(6) 0.0231(2) Uani 1 1 d .
N1 N 0.57006(15) 0.53199(10) 0.27590(7) 0.0336(3) Uani 1 1 d .
C2 C 0.57033(14) 0.37885(10) 0.38979(7) 0.0217(3) Uani 1 1 d .
H2A H 0.591563 0.422744 0.441494 0.026 Uiso 1 1 calc R
C11 C 0.70256(14) 0.29194(10) 0.39178(7) 0.0224(3) Uani 1 1 d .
C17 C 0.40480(14) 0.23656(11) 0.45119(7) 0.0229(3) Uani 1 1 d .
C1 C 0.56762(15) 0.46453(11) 0.32492(7) 0.0254(3) Uani 1 1 d .
C10 C 0.20558(14) 0.30035(11) 0.27119(7) 0.0232(3) Uani 1 1 d .
C5 C 0.15445(15) 0.38766(11) 0.31689(7) 0.0239(3) Uani 1 1 d .
C3 C 0.40831(14) 0.31955(10) 0.38115(7) 0.0213(3) Uani 1 1 d .
C4 C 0.28098(15) 0.41374(11) 0.38355(7) 0.0234(3) Uani 1 1 d .
C16 C 0.70854(15) 0.22096(12) 0.32662(8) 0.0284(3) Uani 1 1 d .
H16 H 0.631524 0.228407 0.279044 0.034 Uiso 1 1 calc R
C6 C 0.00622(15) 0.43609(12) 0.29490(8) 0.0296(3) Uani 1 1 d .
H6 H -0.027284 0.495659 0.326263 0.036 Uiso 1 1 calc R
C22 C 0.34152(15) 0.12507(12) 0.43894(8) 0.0291(3) Uani 1 1 d .
H22 H 0.306169 0.096945 0.386038 0.035 Uiso 1 1 calc R
C9 C 0.10838(16) 0.25951(13) 0.20139(8) 0.0301(3) Uani 1 1 d .
H9 H 0.141850 0.200939 0.169274 0.036 Uiso 1 1 calc R
C15 C 0.82645(16) 0.13906(13) 0.33051(9) 0.0331(3) Uani 1 1 d .
H15 H 0.828427 0.089532 0.286089 0.040 Uiso 1 1 calc R
C12 C 0.81960(16) 0.28368(13) 0.45982(8) 0.0311(3) Uani 1 1 d .
H12 H 0.818167 0.333260 0.504279 0.037 Uiso 1 1 calc R
C18 C 0.45667(19) 0.27543(13) 0.52942(8) 0.0343(3) Uani 1 1 d .
H18 H 0.500928 0.351244 0.538915 0.041 Uiso 1 1 calc R
C8 C -0.03867(16) 0.30785(15) 0.18093(8) 0.0360(3) Uani 1 1 d .
H8 H -0.107106 0.280585 0.134142 0.043 Uiso 1 1 calc R
C7 C -0.09016(16) 0.39515(14) 0.22647(9) 0.0351(3) Uani 1 1 d .
H7 H -0.191719 0.426346 0.210268 0.042 Uiso 1 1 calc R
C21 C 0.32957(18) 0.05435(13) 0.50359(9) 0.0379(3) Uani 1 1 d .
H21 H 0.286249 -0.021815 0.494474 0.045 Uiso 1 1 calc R
C14 C 0.94062(17) 0.12951(13) 0.39870(9) 0.0361(3) Uani 1 1 d .
H14 H 1.020307 0.072671 0.401600 0.043 Uiso 1 1 calc R
C20 C 0.37984(18) 0.09357(14) 0.58061(9) 0.0384(4) Uani 1 1 d .
H20 H 0.370538 0.045176 0.624578 0.046 Uiso 1 1 calc R
C13 C 0.93883(18) 0.20286(15) 0.46285(9) 0.0394(4) Uani 1 1 d .
H13 H 1.019318 0.198044 0.509174 0.047 Uiso 1 1 calc R
C19 C 0.4441(2) 0.20419(15) 0.59345(9) 0.0407(4) Uani 1 1 d .
H19 H 0.479867 0.231525 0.646517 0.049 Uiso 1 1 calc R
H2 H 0.389(2) 0.1939(17) 0.2919(11) 0.039(5) Uiso 1 1 d .

loop_
_atom_site_aniso_label
_atom_site_aniso_U_11
_atom_site_aniso_U_22
_atom_site_aniso_U_33
_atom_site_aniso_U_23
_atom_site_aniso_U_13
_atom_site_aniso_U_12
O1 0.0378(5) 0.0258(5) 0.0351(5) -0.0118(4) 0.0101(4) 0.0014(4)
N2 0.0288(5) 0.0211(5) 0.0197(5) -0.0042(4) 0.0055(4) 0.0007(4)
N1 0.0408(6) 0.0266(6) 0.0346(6) 0.0077(5) 0.0107(5) 0.0004(5)
C2 0.0278(6) 0.0182(5) 0.0202(5) -0.0015(4) 0.0072(4) -0.0018(4)
C11 0.0266(6) 0.0196(6) 0.0228(6) 0.0009(4) 0.0094(5) -0.0023(4)
C17 0.0252(6) 0.0223(6) 0.0227(6) 0.0010(4) 0.0082(4) 0.0008(4)
C1 0.0286(6) 0.0218(6) 0.0268(6) -0.0014(5) 0.0078(5) 0.0004(5)
C10 0.0279(6) 0.0228(6) 0.0205(6) 0.0022(4) 0.0085(5) -0.0023(5)
C5 0.0288(6) 0.0199(6) 0.0245(6) 0.0026(4) 0.0092(5) -0.0009(5)
C3 0.0274(6) 0.0179(5) 0.0196(6) -0.0028(4) 0.0070(4) -0.0005(4)
C4 0.0289(6) 0.0193(6) 0.0238(6) -0.0003(4) 0.0094(5) 0.0000(5)
C16 0.0280(6) 0.0311(7) 0.0277(6) -0.0059(5) 0.0090(5) -0.0020(5)
C6 0.0304(6) 0.0265(6) 0.0343(7) 0.0067(5) 0.0124(5) 0.0020(5)
C22 0.0318(6) 0.0242(6) 0.0309(7) 0.0011(5) 0.0056(5) -0.0034(5)
C9 0.0334(7) 0.0358(7) 0.0217(6) -0.0020(5) 0.0072(5) -0.0061(5)
C15 0.0316(7) 0.0297(7) 0.0419(8) -0.0109(6) 0.0164(6) -0.0019(5)
C12 0.0342(7) 0.0351(7) 0.0243(6) -0.0030(5) 0.0065(5) 0.0054(6)
C18 0.0485(8) 0.0315(7) 0.0241(7) -0.0008(5) 0.0102(6) -0.0082(6)
C8 0.0306(7) 0.0511(9) 0.0250(6) 0.0044(6) 0.0027(5) -0.0070(6)
C7 0.0262(6) 0.0436(8) 0.0353(7) 0.0128(6) 0.0060(5) 0.0014(6)
C21 0.0414(8) 0.0279(7) 0.0451(8) 0.0093(6) 0.0108(6) -0.0057(6)
C14 0.0333(7) 0.0326(7) 0.0456(8) 0.0005(6) 0.0152(6) 0.0074(6)
C20 0.0410(8) 0.0417(8) 0.0352(8) 0.0166(6) 0.0144(6) 0.0025(6)
C13 0.0363(7) 0.0498(9) 0.0315(7) 0.0013(6) 0.0056(6) 0.0124(7)
C19 0.0536(9) 0.0456(9) 0.0243(7) 0.0044(6) 0.0114(6) -0.0045(7)

loop_
_atom_type_symbol
_atom_type_description
_atom_type_scat_dispersion_real
_atom_type_scat_dispersion_imag
_atom_type_scat_source
C C 0.0181 0.0091 'International Tables Vol C Tables 4.2.6.8 and 6.1.1.4'
H H 0.0000 0.0000 'International Tables Vol C Tables 4.2.6.8 and 6.1.1.4'
N N 0.0311 0.0180 'International Tables Vol C Tables 4.2.6.8 and 6.1.1.4'
O O 0.0492 0.0322 'International Tables Vol C Tables 4.2.6.8 and 6.1.1.4'

loop_
_exptl_crystal_face_index_h
_exptl_crystal_face_index_k
_exptl_crystal_face_index_l
_exptl_crystal_face_perp_dist
-5 3 4 0.2351
-2 -7 3 0.1515
0 -7 -3 0.1507
2 5 -8 0.1704
4 4 -7 0.2016
0 1 11 0.1111
-4 2 -7 0.2188
3 -2 -10 0.1293
5 -3 -6 0.1718
-2 2 11 0.1591
-5 0 -1 0.1873
3 -3 -9 0.1432
-5 -3 3 0.1434
2 -6 5 0.2463
6 1 -1 0.3197
1 6 -5 0.1997
0 6 7 0.1824
-1 -6 -7 0.1066

loop_
_geom_angle_atom_site_label_1
_geom_angle_atom_site_label_2
_geom_angle_atom_site_label_3
_geom_angle
C10 N2 C3 109.86(10)
C10 N2 H2 119.5(11)
C3 N2 H2 120.4(11)
C11 C2 H2A 107.6
C11 C2 C3 113.53(10)
C1 C2 H2A 107.6
C1 C2 C11 110.06(10)
C1 C2 C3 110.10(10)
C3 C2 H2A 107.6
C16 C11 C2 121.13(11)
C16 C11 C12 119.23(12)
C12 C11 C2 119.64(11)
C22 C17 C3 121.42(11)
C22 C17 C18 118.63(12)
C18 C17 C3 119.82(11)
N1 C1 C2 177.84(14)
N2 C10 C5 112.00(11)
N2 C10 C9 127.70(12)
C5 C10 C9 120.27(12)
C10 C5 C4 107.56(11)
C6 C5 C10 121.54(12)
C6 C5 C4 130.88(12)
N2 C3 C2 111.93(9)
N2 C3 C17 114.47(10)
N2 C3 C4 102.49(9)
C2 C3 C4 110.29(9)
C17 C3 C2 111.08(10)
C17 C3 C4 106.03(9)
O1 C4 C5 129.75(12)
O1 C4 C3 124.10(11)
C5 C4 C3 106.14(10)
C11 C16 H16 119.8
C11 C16 C15 120.41(13)
C15 C16 H16 119.8
C5 C6 H6 120.9
C7 C6 C5 118.22(13)
C7 C6 H6 120.9
C17 C22 H22 119.8
C17 C22 C21 120.43(13)
C21 C22 H22 119.8
C10 C9 H9 121.3
C8 C9 C10 117.36(13)
C8 C9 H9 121.3
C16 C15 H15 119.9
C14 C15 C16 120.15(13)
C14 C15 H15 119.9
C11 C12 H12 120.0
C11 C12 C13 120.05(13)
C13 C12 H12 120.0
C17 C18 H18 119.8
C19 C18 C17 120.46(14)
C19 C18 H18 119.8
C9 C8 H8 118.7
C9 C8 C7 122.52(13)
C7 C8 H8 118.7
C6 C7 C8 120.09(13)
C6 C7 H7 120.0
C8 C7 H7 120.0
C22 C21 H21 119.7
C20 C21 C22 120.65(14)
C20 C21 H21 119.7
C15 C14 H14 120.1
C15 C14 C13 119.84(13)
C13 C14 H14 120.1
C21 C20 H20 120.3
C21 C20 C19 119.36(13)
C19 C20 H20 120.3
C12 C13 H13 119.9
C14 C13 C12 120.26(14)
C14 C13 H13 119.9
C18 C19 H19 119.8
C20 C19 C18 120.47(14)
C20 C19 H19 119.8

loop_
_geom_bond_atom_site_label_1
_geom_bond_atom_site_label_2
_geom_bond_distance
O1 C4 1.2178(15)
N2 C10 1.3798(17)
N2 C3 1.4572(15)
N2 H2 0.916(19)
N1 C1 1.1419(17)
C2 H2A 1.0000
C2 C11 1.5256(17)
C2 C1 1.4757(17)
C2 C3 1.5592(16)
C11 C16 1.3876(17)
C11 C12 1.3902(18)
C17 C3 1.5326(16)
C17 C22 1.3888(18)
C17 C18 1.3941(18)
C10 C5 1.3973(17)
C10 C9 1.3984(18)
C5 C4 1.4522(18)
C5 C6 1.3968(18)
C3 C4 1.5610(16)
C16 H16 0.9500
C16 C15 1.389(2)
C6 H6 0.9500
C6 C7 1.379(2)
C22 H22 0.9500
C22 C21 1.3904(19)
C9 H9 0.9500
C9 C8 1.385(2)
C15 H15 0.9500
C15 C14 1.379(2)
C12 H12 0.9500
C12 C13 1.391(2)
C18 H18 0.9500
C18 C19 1.387(2)
C8 H8 0.9500
C8 C7 1.397(2)
C7 H7 0.9500
C21 H21 0.9500
C21 C20 1.375(2)
C14 H14 0.9500
C14 C13 1.383(2)
C20 H20 0.9500
C20 C19 1.384(2)
C13 H13 0.9500
C19 H19 0.9500

loop_
_exptl_oxdiff_crystal_face_indexfrac_h
_exptl_oxdiff_crystal_face_indexfrac_k
_exptl_oxdiff_crystal_face_indexfrac_l
_exptl_oxdiff_crystal_face_x
_exptl_oxdiff_crystal_face_y
_exptl_oxdiff_crystal_face_z
-5.0776 3.1732 3.8981 0.1257 0.5166 -0.8470
-2.1240 -6.7068 3.1408 -0.9394 0.3313 0.0880
-0.0219 -7.0925 -3.1579 -0.9328 -0.2767 0.2310
2.2885 4.7566 -8.0277 0.6439 -0.7529 -0.1362
3.6962 3.9753 -7.3854 0.6428 -0.7504 0.1537
-0.3515 0.8722 10.8983 0.2225 0.9343 0.2786
-3.6399 1.6629 -6.5504 -0.1027 -0.4197 -0.9018
2.8389 -2.2431 -9.9728 -0.2259 -0.9476 0.2258
4.6528 -3.0486 -6.3395 -0.1672 -0.7073 0.6869
-1.6595 1.6217 10.7783 0.2324 0.9723 0.0247
-5.4873 0.1052 -0.8649 -0.3453 0.1244 -0.9302
3.4110 -2.5389 -9.2515 -0.2179 -0.9077 0.3585
-5.0084 -3.4999 3.1532 -0.7186 0.4410 -0.5377
1.7333 -5.9157 4.9656 -0.5728 0.3479 0.7422
5.6431 0.6786 -0.7782 0.4334 -0.2675 0.8606
0.9177 6.4283 -5.4959 0.7987 -0.4872 -0.3530
0.2701 5.7473 6.7285 0.8235 0.5673 -0.0013
-0.5820 -5.5661 -6.8499 -0.8220 -0.5660 -0.0626

loop_
_smtbx_masks_void_nr
_smtbx_masks_void_average_x
_smtbx_masks_void_average_y
_smtbx_masks_void_average_z
_smtbx_masks_void_volume
_smtbx_masks_void_count_electrons
1 0.000 0.000 0.000 36.7 1.3
2 0.000 0.500 0.500 36.7 1.3
